data_1504296
loop_
_publ_author_name
'Wang, Xia-Chang'
'Zheng, Zong-Ping'
'Gan, Xian-Wen'
'Hu, Li-Hong'

_publ_section_title
;
 Jatrophalactam, a novel diterpenoid lactam isolated from Jatropha curcas.
;
_journal_issue 23
_journal_name_full 'Organic letters'
_journal_page_first 5522
_journal_page_last 5524
_journal_paper_doi 10.1021/ol902349f
_journal_volume 11
_journal_year 2009
_chemical_formula_sum 'C20 H29 N O3'
_chemical_formula_weight 331.44
_chemical_name_systematic
; 
 ? 
;
_space_group_IT_number 4
_symmetry_cell_setting monoclinic
_symmetry_space_group_name_Hall 'P 2yb'
_symmetry_space_group_name_H-M 'P 1 21 1'
_atom_sites_solution_hydrogens geom
_atom_sites_solution_primary direct
_atom_sites_solution_secondary difmap
_audit_creation_method SHELXL-97
_cell_angle_alpha 90.00
_cell_angle_beta 97.384(9)
_cell_angle_gamma 90.00
_cell_formula_units_Z 2
_cell_length_a 6.872(4)
_cell_length_b 9.187(5)
_cell_length_c 15.595(9)
_cell_measurement_reflns_used 544
_cell_measurement_temperature 293(2)
_cell_measurement_theta_max 21.233
_cell_measurement_theta_min 2.578
_cell_volume 976.4(10)
_computing_cell_refinement 'Bruker SMART'
_computing_data_collection 'Bruker SMART'
_computing_data_reduction 'Bruker SHELXTL'
_computing_molecular_graphics 'Bruker SHELXTL'
_computing_publication_material 'Bruker SHELXTL'
_computing_structure_refinement 'SHELXL-97 (Sheldrick, 1997)'
_computing_structure_solution 'SHELXS-97 (Sheldrick, 1990)'
_diffrn_ambient_temperature 293(2)
_diffrn_measured_fraction_theta_full 0.912
_diffrn_measured_fraction_theta_max 0.912
_diffrn_measurement_device_type 'CCD area detector'
_diffrn_measurement_method 'phi and omega scans'
_diffrn_radiation_monochromator graphite
_diffrn_radiation_source 'fine-focus sealed tube'
_diffrn_radiation_type MoK\a
_diffrn_radiation_wavelength 0.71073
_diffrn_reflns_av_R_equivalents 0.0397
_diffrn_reflns_av_sigmaI/netI 0.0963
_diffrn_reflns_limit_h_max 8
_diffrn_reflns_limit_h_min -7
_diffrn_reflns_limit_k_max 9
_diffrn_reflns_limit_k_min -11
_diffrn_reflns_limit_l_max 20
_diffrn_reflns_limit_l_min -20
_diffrn_reflns_number 4813
_diffrn_reflns_theta_full 27.97
_diffrn_reflns_theta_max 27.97
_diffrn_reflns_theta_min 1.32
_exptl_absorpt_coefficient_mu 0.075
_exptl_absorpt_correction_T_max 0.9985
_exptl_absorpt_correction_T_min 0.9926
_exptl_absorpt_correction_type multi-scan
_exptl_crystal_colour colorless
_exptl_crystal_density_diffrn 1.127
_exptl_crystal_density_method 'not measured'
_exptl_crystal_description block
_exptl_crystal_F_000 360
_exptl_crystal_size_max 0.10
_exptl_crystal_size_mid 0.07
_exptl_crystal_size_min 0.02
_refine_diff_density_max 0.279
_refine_diff_density_min -0.194
_refine_diff_density_rms 0.056
_refine_ls_abs_structure_details 'Flack H D (1983), Acta Cryst. A39, 876-881'
_refine_ls_abs_structure_Flack -3(3)
_refine_ls_extinction_method none
_refine_ls_goodness_of_fit_ref 0.983
_refine_ls_hydrogen_treatment constr
_refine_ls_matrix_type full
_refine_ls_number_parameters 227
_refine_ls_number_reflns 3157
_refine_ls_number_restraints 1
_refine_ls_restrained_S_all 0.983
_refine_ls_R_factor_all 0.1238
_refine_ls_R_factor_gt 0.0702
_refine_ls_shift/su_max 0.019
_refine_ls_shift/su_mean 0.002
_refine_ls_structure_factor_coef Fsqd
_refine_ls_weighting_details 'calc w=1/[\s^2^(Fo^2^)+(0.0990P)^2^+0.0000P] where P=(Fo^2^+2Fc^2^)/3'
_refine_ls_weighting_scheme calc
_refine_ls_wR_factor_gt 0.1766
_refine_ls_wR_factor_ref 0.1990
_reflns_number_gt 1679
_reflns_number_total 3157
_reflns_threshold_expression >2sigma(I)
_cod_data_source_file ol902349f_si_002.cif
_cod_data_source_block f90323d
_cod_depositor_comments
;
The following automatic conversions were performed:

'_symmetry_cell_setting' value 'Monoclinic' changed to 'monoclinic'
according to /home/saulius/struct/CIF-dictionaries/cif_core.dic
dictionary named 'cif_core.dic' version 2.4.2 from 2011-04-26.

Automatic conversion script
Id: cif_fix_values 1715 2011-07-08 13:25:40Z adriana 
;
_cod_original_sg_symbol_H-M P2(1)
_cod_database_code 1504296

loop_
_symmetry_equiv_pos_as_xyz
'x, y, z'
'-x, y+1/2, -z'

loop_
_atom_site_label
_atom_site_type_symbol
_atom_site_fract_x
_atom_site_fract_y
_atom_site_fract_z
_atom_site_U_iso_or_equiv
_atom_site_adp_type
_atom_site_occupancy
_atom_site_symmetry_multiplicity
_atom_site_calc_flag
_atom_site_refinement_flags
N1 N 0.6771(6) 0.3385(5) 0.0059(3) 0.0507(11) Uani 1 1 d .
O1 O 0.3709(5) 0.2560(4) 0.0241(2) 0.0611(10) Uani 1 1 d .
O2 O 0.8519(8) 0.8094(4) 0.1425(3) 0.0806(13) Uani 1 1 d .
H2 H 0.8148 0.7946 0.0912 0.121 Uiso 1 1 calc R
O3 O 0.4545(5) -0.0058(4) 0.1528(2) 0.0561(10) Uani 1 1 d .
C1 C 0.5502(8) 0.2573(5) 0.0414(3) 0.0451(12) Uani 1 1 d .
C2 C 0.8599(6) 0.2003(5) 0.1073(3) 0.0405(11) Uani 1 1 d .
C3 C 0.8796(7) 0.3193(6) 0.0422(3) 0.0504(13) Uani 1 1 d .
H3 H 0.9610 0.2884 -0.0017 0.061 Uiso 1 1 calc R
C4 C 0.9652(7) 0.4505(5) 0.0918(3) 0.0486(13) Uani 1 1 d .
H4 H 1.1011 0.4597 0.1001 0.058 Uiso 1 1 calc R
C5 C 0.8630(8) 0.5520(6) 0.1237(3) 0.0500(13) Uani 1 1 d .
H5 H 0.7282 0.5455 0.1075 0.060 Uiso 1 1 calc R
C6 C 0.9266(8) 0.6776(6) 0.1823(3) 0.0567(14) Uani 1 1 d .
C7 C 0.8347(9) 0.6581(6) 0.2662(3) 0.0677(16) Uani 1 1 d .
H7A H 0.6954 0.6400 0.2512 0.081 Uiso 1 1 calc R
H7B H 0.8486 0.7487 0.2983 0.081 Uiso 1 1 calc R
C8 C 0.9219(9) 0.5349(6) 0.3258(3) 0.0677(17) Uani 1 1 d .
H8A H 0.9537 0.4535 0.2905 0.081 Uiso 1 1 calc R
H8B H 1.0430 0.5687 0.3585 0.081 Uiso 1 1 calc R
C9 C 0.7875(10) 0.4834(6) 0.3872(3) 0.0689(17) Uani 1 1 d .
H9 H 0.7385 0.5607 0.4221 0.083 Uiso 1 1 calc R
C10 C 0.8216(11) 0.3416(7) 0.4330(3) 0.0717(18) Uani 1 1 d .
C11 C 0.6452(9) 0.3609(6) 0.3648(3) 0.0643(16) Uani 1 1 d .
H11 H 0.5216 0.3730 0.3891 0.077 Uiso 1 1 calc R
C12 C 0.6188(9) 0.2960(6) 0.2757(3) 0.0614(16) Uani 1 1 d .
H12A H 0.7188 0.3368 0.2442 0.074 Uiso 1 1 calc R
H12B H 0.4927 0.3279 0.2467 0.074 Uiso 1 1 calc R
C13 C 0.6279(8) 0.1274(5) 0.2679(3) 0.0520(14) Uani 1 1 d .
H13 H 0.7649 0.0994 0.2851 0.062 Uiso 1 1 calc R
C14 C 0.5779(7) 0.0844(5) 0.1740(3) 0.0426(12) Uani 1 1 d .
C15 C 0.6711(7) 0.1702(5) 0.1106(3) 0.0391(11) Uani 1 1 d .
C16 C 1.0391(8) 0.1419(6) 0.1602(4) 0.0617(15) Uani 1 1 d .
H16A H 1.0653 0.1970 0.2127 0.093 Uiso 1 1 calc R
H16B H 1.1488 0.1496 0.1280 0.093 Uiso 1 1 calc R
H16C H 1.0187 0.0416 0.1738 0.093 Uiso 1 1 calc R
C17 C 1.1497(9) 0.6960(7) 0.2006(4) 0.0804(19) Uani 1 1 d .
H17A H 1.2017 0.7150 0.1474 0.121 Uiso 1 1 calc R
H17B H 1.2071 0.6085 0.2263 0.121 Uiso 1 1 calc R
H17C H 1.1800 0.7761 0.2396 0.121 Uiso 1 1 calc R
C18 C 0.7667(15) 0.3342(10) 0.5258(4) 0.116(3) Uani 1 1 d .
H18A H 0.7328 0.2359 0.5387 0.175 Uiso 1 1 calc R
H18B H 0.6568 0.3969 0.5304 0.175 Uiso 1 1 calc R
H18C H 0.8765 0.3652 0.5660 0.175 Uiso 1 1 calc R
C19 C 0.9926(11) 0.2508(9) 0.4180(4) 0.093(2) Uani 1 1 d .
H19A H 1.0190 0.2632 0.3595 0.139 Uiso 1 1 calc R
H19B H 0.9642 0.1503 0.4278 0.139 Uiso 1 1 calc R
H19C H 1.1053 0.2802 0.4570 0.139 Uiso 1 1 calc R
C20 C 0.5087(11) 0.0482(8) 0.3271(4) 0.083(2) Uani 1 1 d .
H20A H 0.3723 0.0706 0.3115 0.124 Uiso 1 1 calc R
H20B H 0.5490 0.0782 0.3857 0.124 Uiso 1 1 calc R
H20C H 0.5284 -0.0547 0.3220 0.124 Uiso 1 1 calc R
H1 H 0.633(7) 0.405(6) -0.037(3) 0.045(15) Uiso 1 1 d .

loop_
_atom_site_aniso_label
_atom_site_aniso_U_11
_atom_site_aniso_U_22
_atom_site_aniso_U_33
_atom_site_aniso_U_23
_atom_site_aniso_U_13
_atom_site_aniso_U_12
N1 0.051(3) 0.054(3) 0.047(2) 0.010(2) 0.006(2) -0.009(2)
O1 0.042(2) 0.077(3) 0.061(2) 0.011(2) -0.0070(17) -0.0071(18)
O2 0.127(4) 0.034(2) 0.073(3) 0.0074(19) -0.015(3) -0.005(2)
O3 0.050(2) 0.054(2) 0.065(2) -0.0009(19) 0.0087(18) -0.0126(18)
C1 0.043(3) 0.049(3) 0.043(3) -0.007(2) 0.004(2) -0.009(2)
C2 0.037(3) 0.035(3) 0.050(3) -0.010(2) 0.008(2) -0.001(2)
C3 0.047(3) 0.057(3) 0.050(3) 0.003(3) 0.013(3) -0.010(2)
C4 0.034(3) 0.049(3) 0.064(3) 0.011(3) 0.012(3) -0.003(2)
C5 0.050(3) 0.042(3) 0.056(3) 0.008(3) 0.000(3) -0.007(2)
C6 0.075(4) 0.030(3) 0.062(3) 0.011(3) -0.004(3) -0.002(3)
C7 0.084(4) 0.055(4) 0.058(3) -0.008(3) -0.014(3) -0.005(3)
C8 0.089(5) 0.051(4) 0.059(3) 0.002(3) -0.008(3) -0.006(3)
C9 0.118(5) 0.044(3) 0.044(3) -0.009(3) 0.007(3) 0.000(3)
C10 0.107(5) 0.062(4) 0.042(3) -0.006(3) -0.006(3) 0.002(4)
C11 0.086(4) 0.061(4) 0.047(3) -0.011(3) 0.015(3) 0.003(3)
C12 0.088(4) 0.047(3) 0.047(3) -0.001(3) 0.002(3) 0.003(3)
C13 0.061(4) 0.043(3) 0.051(3) 0.009(2) 0.000(3) -0.006(2)
C14 0.036(3) 0.044(3) 0.047(3) -0.003(2) 0.002(2) 0.003(2)
C15 0.041(3) 0.037(3) 0.036(2) -0.005(2) -0.005(2) 0.004(2)
C16 0.045(3) 0.050(3) 0.090(4) 0.002(3) 0.008(3) 0.008(2)
C17 0.081(4) 0.056(4) 0.096(4) 0.019(3) -0.021(4) -0.016(3)
C18 0.209(10) 0.096(6) 0.046(3) -0.005(4) 0.019(4) -0.002(6)
C19 0.112(6) 0.083(5) 0.074(4) 0.003(4) -0.025(4) -0.009(5)
C20 0.124(6) 0.065(4) 0.063(4) 0.016(3) 0.022(4) -0.023(4)

loop_
_atom_type_symbol
_atom_type_description
_atom_type_scat_dispersion_real
_atom_type_scat_dispersion_imag
_atom_type_scat_source
C C 0.0033 0.0016 'International Tables Vol C Tables 4.2.6.8 and 6.1.1.4'
H H 0.0000 0.0000 'International Tables Vol C Tables 4.2.6.8 and 6.1.1.4'
N N 0.0061 0.0033 'International Tables Vol C Tables 4.2.6.8 and 6.1.1.4'
O O 0.0106 0.0060 'International Tables Vol C Tables 4.2.6.8 and 6.1.1.4'

loop_
_geom_angle_atom_site_label_1
_geom_angle_atom_site_label_2
_geom_angle_atom_site_label_3
_geom_angle
C1 N1 C3 114.9(5)
C1 N1 H1 120(3)
C3 N1 H1 125(3)
C6 O2 H2 109.5
O1 C1 N1 127.7(5)
O1 C1 C15 126.7(4)
N1 C1 C15 105.5(4)
C15 C2 C16 130.0(4)
C15 C2 C3 110.3(4)
C16 C2 C3 119.5(4)
N1 C3 C4 113.3(5)
N1 C3 C2 100.8(4)
C4 C3 C2 107.2(4)
N1 C3 H3 111.7
C4 C3 H3 111.7
C2 C3 H3 111.7
C5 C4 C3 125.0(5)
C5 C4 H4 117.5
C3 C4 H4 117.5
C4 C5 C6 130.8(5)
C4 C5 H5 114.6
C6 C5 H5 114.6
O2 C6 C5 109.2(4)
O2 C6 C17 106.4(5)
C5 C6 C17 113.9(5)
O2 C6 C7 107.8(5)
C5 C6 C7 108.0(4)
C17 C6 C7 111.4(5)
C6 C7 C8 115.5(5)
C6 C7 H7A 108.4
C8 C7 H7A 108.4
C6 C7 H7B 108.4
C8 C7 H7B 108.4
H7A C7 H7B 107.5
C9 C8 C7 113.4(5)
C9 C8 H8A 108.9
C7 C8 H8A 108.9
C9 C8 H8B 108.9
C7 C8 H8B 108.9
H8A C8 H8B 107.7
C10 C9 C8 120.9(5)
C10 C9 C11 60.9(4)
C8 C9 C11 121.8(5)
C10 C9 H9 114.3
C8 C9 H9 114.3
C11 C9 H9 114.3
C19 C10 C9 119.7(6)
C19 C10 C11 122.2(5)
C9 C10 C11 60.0(4)
C19 C10 C18 114.6(6)
C9 C10 C18 116.4(6)
C11 C10 C18 113.1(6)
C12 C11 C9 120.7(5)
C12 C11 C10 126.3(5)
C9 C11 C10 59.1(4)
C12 C11 H11 113.3
C9 C11 H11 113.3
C10 C11 H11 113.3
C11 C12 C13 117.8(4)
C11 C12 H12A 107.8
C13 C12 H12A 107.8
C11 C12 H12B 107.8
C13 C12 H12B 107.8
H12A C12 H12B 107.2
C20 C13 C14 113.3(4)
C20 C13 C12 113.8(5)
C14 C13 C12 109.2(4)
C20 C13 H13 106.7
C14 C13 H13 106.7
C12 C13 H13 106.7
O3 C14 C15 122.5(4)
O3 C14 C13 120.7(4)
C15 C14 C13 116.5(4)
C2 C15 C14 130.1(4)
C2 C15 C1 108.2(4)
C14 C15 C1 121.2(4)
C2 C16 H16A 109.5
C2 C16 H16B 109.5
H16A C16 H16B 109.5
C2 C16 H16C 109.5
H16A C16 H16C 109.5
H16B C16 H16C 109.5
C6 C17 H17A 109.5
C6 C17 H17B 109.5
H17A C17 H17B 109.5
C6 C17 H17C 109.5
H17A C17 H17C 109.5
H17B C17 H17C 109.5
C10 C18 H18A 109.5
C10 C18 H18B 109.5
H18A C18 H18B 109.5
C10 C18 H18C 109.5
H18A C18 H18C 109.5
H18B C18 H18C 109.5
C10 C19 H19A 109.5
C10 C19 H19B 109.5
H19A C19 H19B 109.5
C10 C19 H19C 109.5
H19A C19 H19C 109.5
H19B C19 H19C 109.5
C13 C20 H20A 109.5
C13 C20 H20B 109.5
H20A C20 H20B 109.5
C13 C20 H20C 109.5
H20A C20 H20C 109.5
H20B C20 H20C 109.5

loop_
_geom_bond_atom_site_label_1
_geom_bond_atom_site_label_2
_geom_bond_distance
N1 C1 1.322(6)
N1 C3 1.445(7)
N1 H1 0.92(5)
O1 C1 1.227(5)
O2 C6 1.425(6)
O2 H2 0.8200
O3 C14 1.202(6)
C1 C15 1.505(7)
C2 C15 1.334(6)
C2 C16 1.491(7)
C2 C3 1.511(7)
C3 C4 1.510(7)
C3 H3 0.9800
C4 C5 1.304(7)
C4 H4 0.9300
C5 C6 1.501(7)
C5 H5 0.9300
C6 C17 1.533(8)
C6 C7 1.535(8)
C7 C8 1.536(8)
C7 H7A 0.9700
C7 H7B 0.9700
C8 C9 1.491(8)
C8 H8A 0.9700
C8 H8B 0.9700
C9 C10 1.490(8)
C9 C11 1.502(8)
C9 H9 0.9800
C10 C19 1.484(10)
C10 C11 1.517(8)
C10 C18 1.543(8)
C11 C12 1.501(7)
C11 H11 0.9800
C12 C13 1.556(7)
C12 H12A 0.9700
C12 H12B 0.9700
C13 C20 1.499(7)
C13 C14 1.513(7)
C13 H13 0.9800
C14 C15 1.474(7)
C16 H16A 0.9600
C16 H16B 0.9600
C16 H16C 0.9600
C17 H17A 0.9600
C17 H17B 0.9600
C17 H17C 0.9600
C18 H18A 0.9600
C18 H18B 0.9600
C18 H18C 0.9600
C19 H19A 0.9600
C19 H19B 0.9600
C19 H19C 0.9600
C20 H20A 0.9600
C20 H20B 0.9600
C20 H20C 0.9600
